data_7004315
loop_
_publ_author_name
'Cao, Deng-Ke'
'Xie, Xiao-Ji'
'Li, Yi-Zhi'
'Zheng, Li-Min'

_publ_section_title
;
 Copper diphosphonates with zero-, one- and two-dimensional structures:
 ferrimagnetism in layer compound Cu3(ImhedpH)2&#x00B7;2H2O [ImhedpH4 =
 (1-C3H3N2)CH2C(OH)(PO3H2)2]
;
_journal_issue 37
_journal_name_full 'Dalton Transactions'
_journal_page_first 5008
_journal_page_last 5015
_journal_paper_doi 10.1039/b805487h
_journal_year 2008
_chemical_formula_moiety 'C10 H20 Cu N4 O15 P4, 2(H2 O)'
_chemical_formula_sum 'C10 H24 Cu N4 O17 P4'
_chemical_formula_weight 659.75
_chemical_name_systematic
;
?
;
_space_group_IT_number 15
_symmetry_cell_setting monoclinic
_symmetry_space_group_name_Hall '-C 2yc'
_symmetry_space_group_name_H-M 'C 1 2/c 1'
_atom_sites_solution_hydrogens geom
_atom_sites_solution_primary direct
_atom_sites_solution_secondary difmap
_audit_creation_method SHELXL-97
_cell_angle_alpha 90.00
_cell_angle_beta 95.790(3)
_cell_angle_gamma 90.00
_cell_formula_units_Z 4
_cell_length_a 11.9298(17)
_cell_length_b 9.8104(15)
_cell_length_c 18.801(3)
_cell_measurement_reflns_used 815
_cell_measurement_temperature 291(2)
_cell_measurement_theta_max 21.867
_cell_measurement_theta_min 2.6895
_cell_volume 2189.2(6)
_computing_cell_refinement SMART
_computing_data_collection 'SMART (Bruker, 2000)'
_computing_data_reduction 'SAINT (Bruker, 2000)'
_computing_molecular_graphics SHELXTL
_computing_publication_material SHELXTL
_computing_structure_refinement SHELXTL
_computing_structure_solution 'SHELXTL (Bruker, 2000)'
_diffrn_ambient_temperature 291(2)
_diffrn_measured_fraction_theta_full 0.978
_diffrn_measured_fraction_theta_max 0.978
_diffrn_measurement_device_type 'Bruker Smart Apex CCD '
_diffrn_measurement_method 'phi and omega scans'
_diffrn_radiation_monochromator graphite
_diffrn_radiation_source 'fine-focus sealed tube'
_diffrn_radiation_type MoK\a
_diffrn_radiation_wavelength 0.71073
_diffrn_reflns_av_R_equivalents 0.0393
_diffrn_reflns_av_sigmaI/netI 0.0730
_diffrn_reflns_limit_h_max 11
_diffrn_reflns_limit_h_min -14
_diffrn_reflns_limit_k_max 12
_diffrn_reflns_limit_k_min -11
_diffrn_reflns_limit_l_max 22
_diffrn_reflns_limit_l_min -22
_diffrn_reflns_number 5371
_diffrn_reflns_theta_full 26.00
_diffrn_reflns_theta_max 26.00
_diffrn_reflns_theta_min 2.18
_exptl_absorpt_coefficient_mu 1.385
_exptl_absorpt_correction_T_max 0.93
_exptl_absorpt_correction_T_min 0.91
_exptl_absorpt_correction_type multi-scan
_exptl_absorpt_process_details 'SADABS,(Bruker, 2000)'
_exptl_crystal_colour 'pale blue'
_exptl_crystal_density_diffrn 2.002
_exptl_crystal_density_method 'not measured'
_exptl_crystal_description blocky
_exptl_crystal_F_000 1348
_exptl_crystal_size_max 0.08
_exptl_crystal_size_mid 0.06
_exptl_crystal_size_min 0.05
_refine_diff_density_max 0.406
_refine_diff_density_min -0.469
_refine_diff_density_rms 0.084
_refine_ls_extinction_method none
_refine_ls_goodness_of_fit_ref 0.984
_refine_ls_hydrogen_treatment mixed
_refine_ls_matrix_type full
_refine_ls_number_parameters 188
_refine_ls_number_reflns 2108
_refine_ls_number_restraints 0
_refine_ls_restrained_S_all 0.984
_refine_ls_R_factor_all 0.0865
_refine_ls_R_factor_gt 0.0525
_refine_ls_shift/su_max 0.000
_refine_ls_shift/su_mean 0.000
_refine_ls_structure_factor_coef Fsqd
_refine_ls_weighting_details 'calc w=1/[\s^2^(Fo^2^)+(0.0663P)^2^] where P=(Fo^2^+2Fc^2^)/3'
_refine_ls_weighting_scheme calc
_refine_ls_wR_factor_gt 0.1158
_refine_ls_wR_factor_ref 0.1234
_reflns_number_gt 1426
_reflns_number_total 2108
_reflns_threshold_expression >2sigma(I)
_cod_data_source_file b805487h.txt
_cod_data_source_block 60721d
_cod_depositor_comments
;
The following automatic conversions were performed:
'_symmetry_cell_setting' value 'Monoclinic' changed to 'monoclinic'
according to '/home/saulius/struct/CIF-dictionaries/cif_core.dic'
dictionary named 'cif_core.dic' version 2.4.1 from 2010-06-29.

Automatic conversion script
Id: cif_fix_enum 1527 2010-12-29 10:47:43Z saulius 
;
_cod_original_cell_volume 2189.1(6)
_cod_original_sg_symbol_H-M C2/c
_cod_database_code 7004315

loop_
_symmetry_equiv_pos_as_xyz
'x, y, z'
'-x, y, -z+1/2'
'x+1/2, y+1/2, z'
'-x+1/2, y+1/2, -z+1/2'
'-x, -y, -z'
'x, -y, z-1/2'
'-x+1/2, -y+1/2, -z'
'x+1/2, -y+1/2, z-1/2'

loop_
_atom_site_label
_atom_site_type_symbol
_atom_site_fract_x
_atom_site_fract_y
_atom_site_fract_z
_atom_site_U_iso_or_equiv
_atom_site_adp_type
_atom_site_occupancy
_atom_site_symmetry_multiplicity
_atom_site_calc_flag
_atom_site_refinement_flags
_atom_site_disorder_assembly
_atom_site_disorder_group
C1 C 0.3928(4) 0.7982(5) 0.5569(2) 0.0358(10) Uani 1 1 d . . .
H1A H 0.4034 0.7327 0.5927 0.043 Uiso 1 1 calc R . .
C2 C 0.3707(3) 0.8934(5) 0.4524(3) 0.0351(10) Uani 1 1 d . . .
H2C H 0.3640 0.9054 0.4031 0.042 Uiso 1 1 calc R . .
C3 C 0.3639(4) 0.9890(5) 0.5009(3) 0.0414(11) Uani 1 1 d . . .
H3B H 0.3512 1.0812 0.4918 0.050 Uiso 1 1 calc R . .
C4 C 0.3714(4) 0.9932(5) 0.6372(3) 0.0428(11) Uani 1 1 d . . .
H4A H 0.3883 1.0897 0.6343 0.051 Uiso 1 1 calc R . .
H4B H 0.4269 0.9524 0.6720 0.051 Uiso 1 1 calc R . .
C5 C 0.2521(4) 0.9748(5) 0.6621(2) 0.0392(11) Uani 1 1 d . . .
Cu1 Cu 0.0000 1.00654(8) 0.7500 0.0373(3) Uani 1 2 d S . .
N1 N 0.3787(3) 0.9297(4) 0.5671(2) 0.0418(9) Uani 1 1 d . . .
N2 N 0.3895(3) 0.7744(4) 0.48809(19) 0.0315(8) Uani 1 1 d . . .
H2B H 0.390(4) 0.680(5) 0.468(2) 0.038 Uiso 1 1 d . . .
O1 O 0.1552(3) 0.9942(3) 0.78913(19) 0.0457(8) Uani 1 1 d . . .
O2 O 0.3168(3) 1.1510(3) 0.76425(17) 0.0403(8) Uani 1 1 d . . .
O3 O 0.3527(3) 0.9077(3) 0.79200(18) 0.0390(8) Uani 1 1 d . . .
H3A H 0.335(4) 0.860(5) 0.825(3) 0.047 Uiso 1 1 d . . .
O4 O 0.0390(3) 1.0717(3) 0.65510(17) 0.0405(7) Uani 1 1 d . . .
O5 O 0.1863(3) 1.2284(3) 0.60995(17) 0.0361(7) Uani 1 1 d . . .
O6 O 0.1204(3) 1.0178(4) 0.54228(19) 0.0445(9) Uani 1 1 d . . .
H6B H 0.125(5) 1.069(6) 0.511(3) 0.053 Uiso 1 1 d . . .
O7 O 0.2136(3) 0.8397(3) 0.64536(18) 0.0392(8) Uani 1 1 d . . .
H7A H 0.198(4) 0.796(5) 0.680(3) 0.047 Uiso 1 1 d . . .
O1W O 0.0000 0.7904(5) 0.7500 0.0467(13) Uani 1 2 d S . .
H1X H -0.028(12) 0.767(13) 0.788(6) 0.056 Uiso 0.50 1 d P . .
H1Y H 0.059(11) 0.741(13) 0.748(8) 0.056 Uiso 0.50 1 d P . .
O2W O 0.1173(3) 0.1562(4) 0.4261(2) 0.0448(8) Uani 1 1 d . . .
H2X H 0.100(5) 0.112(6) 0.392(3) 0.054 Uiso 1 1 d . . .
H2Y H 0.069(5) 0.219(6) 0.427(3) 0.054 Uiso 1 1 d . . .
P1 P 0.26553(11) 1.01354(13) 0.75834(7) 0.0433(3) Uani 1 1 d . . .
P2 P 0.14338(11) 1.08598(13) 0.61723(7) 0.0432(3) Uani 1 1 d . . .

loop_
_atom_site_aniso_label
_atom_site_aniso_U_11
_atom_site_aniso_U_22
_atom_site_aniso_U_33
_atom_site_aniso_U_23
_atom_site_aniso_U_13
_atom_site_aniso_U_12
C1 0.038(2) 0.033(2) 0.037(2) -0.0034(18) 0.005(2) 0.0060(19)
C2 0.022(2) 0.042(3) 0.041(3) -0.005(2) 0.0030(19) -0.0063(17)
C3 0.051(3) 0.029(2) 0.044(3) 0.015(2) 0.004(2) -0.002(2)
C4 0.045(3) 0.044(3) 0.040(3) 0.001(2) 0.005(2) -0.001(2)
C5 0.040(3) 0.043(3) 0.033(2) -0.0039(19) -0.003(2) -0.0030(19)
Cu1 0.0406(5) 0.0285(4) 0.0426(5) 0.000 0.0031(4) 0.000
N1 0.044(2) 0.035(2) 0.046(2) 0.0030(18) 0.0060(18) 0.0010(18)
N2 0.032(2) 0.033(2) 0.0309(19) -0.0127(14) 0.0087(15) 0.0019(14)
O1 0.0397(18) 0.0519(19) 0.0460(19) -0.0012(15) 0.0066(15) 0.0011(15)
O2 0.0371(18) 0.0407(18) 0.0432(18) -0.0069(14) 0.0052(14) -0.0056(14)
O3 0.0407(19) 0.0321(17) 0.0441(19) 0.0084(14) 0.0043(15) 0.0002(13)
O4 0.0363(17) 0.0461(19) 0.0390(18) 0.0106(14) 0.0039(13) 0.0047(14)
O5 0.0283(16) 0.0374(17) 0.0428(18) 0.0008(13) 0.0041(14) 0.0010(13)
O6 0.051(2) 0.044(2) 0.037(2) 0.0013(15) -0.0019(17) -0.0024(16)
O7 0.0329(17) 0.0387(19) 0.0462(18) -0.0001(14) 0.0050(15) -0.0078(13)
O1W 0.041(3) 0.038(3) 0.065(4) 0.000 0.022(3) 0.000
O2W 0.044(2) 0.046(2) 0.045(2) -0.0002(16) 0.0056(16) 0.0010(16)
P1 0.0429(7) 0.0435(7) 0.0429(7) -0.0017(5) 0.0004(6) -0.0004(6)
P2 0.0420(7) 0.0443(8) 0.0431(7) 0.0026(6) 0.0037(6) 0.0004(5)

loop_
_atom_type_symbol
_atom_type_description
_atom_type_scat_dispersion_real
_atom_type_scat_dispersion_imag
_atom_type_scat_source
C C 0.0033 0.0016 'International Tables Vol C Tables 4.2.6.8 and 6.1.1.4'
H H 0.0000 0.0000 'International Tables Vol C Tables 4.2.6.8 and 6.1.1.4'
N N 0.0061 0.0033 'International Tables Vol C Tables 4.2.6.8 and 6.1.1.4'
O O 0.0106 0.0060 'International Tables Vol C Tables 4.2.6.8 and 6.1.1.4'
P P 0.1023 0.0942 'International Tables Vol C Tables 4.2.6.8 and 6.1.1.4'
Cu Cu 0.3201 1.2651 'International Tables Vol C Tables 4.2.6.8 and 6.1.1.4'

loop_
_geom_angle_atom_site_label_1
_geom_angle_atom_site_label_2
_geom_angle_atom_site_label_3
_geom_angle
_geom_angle_site_symmetry_1
_geom_angle_site_symmetry_3
_geom_angle_publ_flag
N2 C1 N1 109.0(4) . . ?
N2 C1 H1A 125.5 . . ?
N1 C1 H1A 125.5 . . ?
C3 C2 N2 106.9(4) . . ?
C3 C2 H2C 126.6 . . ?
N2 C2 H2C 126.6 . . ?
C2 C3 N1 108.4(4) . . ?
C2 C3 H3B 125.8 . . ?
N1 C3 H3B 125.8 . . ?
N1 C4 C5 111.1(4) . . ?
N1 C4 H4A 109.4 . . ?
C5 C4 H4A 109.4 . . ?
N1 C4 H4B 109.4 . . ?
C5 C4 H4B 109.4 . . ?
H4A C4 H4B 108.0 . . ?
O7 C5 C4 109.0(4) . . ?
O7 C5 P2 104.7(3) . . ?
C4 C5 P2 114.8(3) . . ?
O7 C5 P1 113.8(3) . . ?
C4 C5 P1 106.3(3) . . ?
P2 C5 P1 108.5(2) . . ?
O1 Cu1 O1 172.8(2) . 2_556 ?
O1 Cu1 O4 88.90(14) . 2_556 ?
O1 Cu1 O4 93.41(14) 2_556 2_556 ?
O1 Cu1 O4 93.41(14) . . ?
O1 Cu1 O4 88.90(14) 2_556 . ?
O4 Cu1 O4 142.62(19) 2_556 . ?
O1 Cu1 O1W 86.40(10) . . ?
O1 Cu1 O1W 86.40(10) 2_556 . ?
O4 Cu1 O1W 108.69(10) 2_556 . ?
O4 Cu1 O1W 108.69(10) . . ?
C1 N1 C3 106.9(4) . . ?
C1 N1 C4 124.5(4) . . ?
C3 N1 C4 128.4(4) . . ?
C1 N2 C2 108.8(4) . . ?
C1 N2 H2B 123(3) . . ?
C2 N2 H2B 128(3) . . ?
P1 O1 Cu1 133.7(2) . . ?
P1 O3 H3A 118(4) . . ?
P2 O4 Cu1 137.2(2) . . ?
P2 O6 H6B 113(4) . . ?
C5 O7 H7A 114(4) . . ?
Cu1 O1W H1X 105(8) . . ?
Cu1 O1W H1Y 124(9) . . ?
H1X O1W H1Y 106(10) . . ?
H2X O2W H2Y 107(6) . . ?
O2 P1 O1 117.22(19) . . ?
O2 P1 O3 108.83(19) . . ?
O1 P1 O3 109.5(2) . . ?
O2 P1 C5 104.9(2) . . ?
O1 P1 C5 111.1(2) . . ?
O3 P1 C5 104.5(2) . . ?
O5 P2 O4 115.94(18) . . ?
O5 P2 O6 110.37(19) . . ?
O4 P2 O6 108.0(2) . . ?
O5 P2 C5 111.4(2) . . ?
O4 P2 C5 107.9(2) . . ?
O6 P2 C5 102.3(2) . . ?

loop_
_geom_bond_atom_site_label_1
_geom_bond_atom_site_label_2
_geom_bond_distance
_geom_bond_site_symmetry_2
_geom_bond_publ_flag
C1 N2 1.310(5) . ?
C1 N1 1.318(6) . ?
C1 H1A 0.9300 . ?
C2 C3 1.316(6) . ?
C2 N2 1.353(6) . ?
C2 H2C 0.9300 . ?
C3 N1 1.368(6) . ?
C3 H3B 0.9300 . ?
C4 N1 1.469(6) . ?
C4 C5 1.553(6) . ?
C4 H4A 0.9700 . ?
C4 H4B 0.9700 . ?
C5 O7 1.427(5) . ?
C5 P2 1.834(5) . ?
C5 P1 1.840(5) . ?
Cu1 O1 1.926(3) . ?
Cu1 O1 1.926(3) 2_556 ?
Cu1 O4 1.994(3) 2_556 ?
Cu1 O4 1.994(3) . ?
Cu1 O1W 2.121(5) . ?
N2 H2B 1.01(5) . ?
O1 P1 1.502(4) . ?
O2 P1 1.481(3) . ?
O3 P1 1.558(3) . ?
O3 H3A 0.82(5) . ?
O4 P2 1.502(3) . ?
O5 P2 1.499(3) . ?
O6 P2 1.559(4) . ?
O6 H6B 0.78(6) . ?
O7 H7A 0.82(5) . ?
O1W H1X 0.85(12) . ?
O1W H1Y 0.85(13) . ?
O2W H2X 0.79(6) . ?
O2W H2Y 0.85(6) . ?

loop_
_geom_hbond_atom_site_label_D
_geom_hbond_atom_site_label_H
_geom_hbond_atom_site_label_A
_geom_hbond_distance_DH
_geom_hbond_distance_HA
_geom_hbond_distance_DA
_geom_hbond_angle_DHA
_geom_hbond_site_symmetry_A
N2 H2B O6 1.01(5) 1.95(5) 2.923(5) 162(4) 7_566
N2 H2B O7 1.01(5) 2.36(5) 2.905(5) 113(3) 7_566
O3 H3A O5 0.82(5) 1.82(5) 2.624(4) 169(5) 4_546
O7 H7A O2 0.82(5) 1.78(5) 2.563(5) 158(5) 4_546
O1W H1Y O2 0.85(13) 1.76(13) 2.615(4) 173(13) 4_546
O6 H6B O2W 0.78(6) 1.80(6) 2.569(5) 166(6) 1_565
O1W H1X O2 0.85(12) 2.19(15) 2.615(4) 111(10) 3_445
O2W H2Y N2 0.85(6) 2.59(6) 3.276(5) 139(5) 3_445
O2W H2X O1 0.79(6) 2.34(6) 3.041(5) 148(6) 6_565
O2W H2X O4 0.79(6) 2.54(6) 3.199(5) 141(5) 5_566
